data_1558728
loop_
_publ_author_name
'Straube, Axel A.'
'Coburger, Peter'
'Duetsch, Luis'
'Hey-Hawkins, Evamarie'

_publ_section_title
;
 Triple the fun: Tris(ferrocenyl)arene-based gold(I) complexes for
 redox-switchable catalysis
;
_journal_name_full 'Chemical Science'
_journal_paper_doi 10.1039/D0SC03604H
_journal_year 2020
_chemical_formula_sum 'C72 H52 Fe3 P3'
_chemical_formula_weight 1177.60
_space_group_crystal_system triclinic
_space_group_IT_number 2
_space_group_name_Hall '-P 1'
_space_group_name_H-M_alt 'P -1'
_atom_sites_solution_hydrogens geom
_audit_creation_method SHELXL-2014/7
_audit_update_record
;
2020-03-13 deposited with the CCDC.	2020-08-03 downloaded from the CCDC.
;
_cell_angle_alpha 83.468(4)
_cell_angle_beta 78.135(4)
_cell_angle_gamma 80.466(4)
_cell_formula_units_Z 2
_cell_length_a 12.1916(6)
_cell_length_b 13.1108(6)
_cell_length_c 18.3274(7)
_cell_measurement_reflns_used 4268
_cell_measurement_temperature 130
_cell_measurement_theta_max 26.9900
_cell_measurement_theta_min 2.6580
_cell_volume 2817.6(2)
_computing_cell_refinement
; 
'Thu Feb 11 17:37:53 2016' 
;
_computing_data_collection
; 
'Thu Feb 11 17:37:53 2016' 
;
_computing_data_reduction
; 
'Thu Feb 11 17:37:53 2016' 
;
_computing_structure_refinement 'SHELXL-2014/7 (Sheldrick, 2014)'
_diffrn_ambient_temperature 130
_diffrn_detector_area_resol_mean 16.3560
_diffrn_measured_fraction_theta_full 0.961
_diffrn_measured_fraction_theta_max 0.953
_diffrn_measurement_device_type 'Xcalibur, Sapphire3, Gemini'
_diffrn_measurement_method '\w scans'
_diffrn_radiation_type MoK\a
_diffrn_radiation_wavelength 0.71073
_diffrn_reflns_av_R_equivalents 0.0391
_diffrn_reflns_av_unetI/netI 0.1031
_diffrn_reflns_Laue_measured_fraction_full 0.961
_diffrn_reflns_Laue_measured_fraction_max 0.953
_diffrn_reflns_limit_h_max 11
_diffrn_reflns_limit_h_min -15
_diffrn_reflns_limit_k_max 16
_diffrn_reflns_limit_k_min -16
_diffrn_reflns_limit_l_max 21
_diffrn_reflns_limit_l_min -22
_diffrn_reflns_number 16017
_diffrn_reflns_point_group_measured_fraction_full 0.961
_diffrn_reflns_point_group_measured_fraction_max 0.953
_diffrn_reflns_theta_full 25.242
_diffrn_reflns_theta_max 26.371
_diffrn_reflns_theta_min 2.279
_diffrn_source 'Enhance (Mo) X-ray Source'
_exptl_absorpt_coefficient_mu 0.892
_exptl_absorpt_correction_T_max 1.00000
_exptl_absorpt_correction_T_min 0.97684
_exptl_absorpt_correction_type multi-scan
_exptl_absorpt_process_details
; 
'Thu Feb 11 17:37:53 2016' 
;
_exptl_crystal_colour 'clear intense orange'
_exptl_crystal_density_diffrn 1.388
_exptl_crystal_description irregular
_exptl_crystal_F_000 1214
_exptl_crystal_size_max 0.2000
_exptl_crystal_size_mid 0.1500
_exptl_crystal_size_min 0.1000
_refine_diff_density_max 0.875
_refine_diff_density_min -0.616
_refine_diff_density_rms 0.079
_refine_ls_extinction_method none
_refine_ls_goodness_of_fit_ref 0.979
_refine_ls_hydrogen_treatment constr
_refine_ls_matrix_type full
_refine_ls_number_parameters 695
_refine_ls_number_reflns 10986
_refine_ls_number_restraints 0
_refine_ls_restrained_S_all 0.979
_refine_ls_R_factor_all 0.1070
_refine_ls_R_factor_gt 0.0555
_refine_ls_shift/su_max 0.001
_refine_ls_shift/su_mean 0.000
_refine_ls_structure_factor_coef Fsqd
_refine_ls_weighting_details 'w=1/[\s^2^(Fo^2^)+(0.0394P)^2^] where P=(Fo^2^+2Fc^2^)/3'
_refine_ls_weighting_scheme calc
_refine_ls_wR_factor_gt 0.0982
_refine_ls_wR_factor_ref 0.1152
_reflns_Friedel_coverage 0.000
_reflns_number_gt 6797
_reflns_number_total 10986
_reflns_threshold_expression 'I > 2\s(I)'
_cod_data_source_file d0sc03604h2.cif
_cod_data_source_block PhFc3P3
_cod_database_code 1558728
_shelx_shelxl_version_number 2014/7
_shelx_space_group_comment
; 
The symmetry employed for this shelxl refinement is uniquely defined 
by the following loop, which should always be used as a source of 
symmetry information in preference to the above space-group names. 
They are only intended as comments. 
;

loop_
_space_group_symop_operation_xyz
'x, y, z'
'-x, -y, -z'

loop_
_atom_site_label
_atom_site_type_symbol
_atom_site_fract_x
_atom_site_fract_y
_atom_site_fract_z
_atom_site_U_iso_or_equiv
_atom_site_adp_type
_atom_site_occupancy
_atom_site_site_symmetry_order
_atom_site_calc_flag
_atom_site_refinement_flags_posn
_atom_site_refinement_flags_adp
_atom_site_refinement_flags_occupancy
_atom_site_disorder_assembly
_atom_site_disorder_group
C104 C 1.3434(11) -0.2732(9) 0.5559(7) 0.045(3) Uiso 0.508(14) 1 d . . P . .
C112 C 1.3063(9) -0.2714(8) 0.5738(6) 0.025(2) Uiso 0.492(14) 1 d . . P . .
Fe1 Fe 0.96185(5) 0.50450(5) 0.20431(3) 0.02929(16) Uani 1 1 d . . . . .
Fe2 Fe 1.10995(5) -0.07286(5) 0.36739(3) 0.02542(15) Uani 1 1 d . . . . .
Fe3 Fe 1.49295(5) 0.18514(5) 0.14309(3) 0.02654(15) Uani 1 1 d . . . . .
P4 P 1.53463(9) -0.03390(9) 0.25381(6) 0.0297(3) Uani 1 1 d . . . . .
P5 P 1.19945(10) -0.30579(9) 0.45625(6) 0.0322(3) Uani 1 1 d . . . . .
P6 P 1.22945(9) 0.55271(9) 0.12167(6) 0.0339(3) Uani 1 1 d . . . . .
C1 C 1.3543(3) 0.1742(3) 0.09949(19) 0.0262(9) Uani 1 1 d . . . . .
C2 C 1.1575(3) 0.2654(3) 0.13515(19) 0.0238(9) Uani 1 1 d . . . . .
H2 H 1.1801 0.3228 0.1046 0.029 Uiso 1 1 calc R U . . .
C3 C 1.0131(3) 0.1827(3) 0.21795(19) 0.0239(9) Uani 1 1 d . . . . .
H3 H 0.9381 0.1841 0.2425 0.029 Uiso 1 1 calc R U . . .
C4 C 1.0923(3) 0.4864(3) 0.2603(2) 0.0297(10) Uani 1 1 d . . . . .
H4 H 1.1439 0.4220 0.2677 0.036 Uiso 1 1 calc R U . . .
C5 C 1.4062(3) 0.2620(3) 0.06390(19) 0.0296(10) Uani 1 1 d . . . . .
H5 H 1.3702 0.3347 0.0628 0.036 Uiso 1 1 calc R U . . .
C6 C 1.1290(3) -0.0825(3) 0.4767(2) 0.0254(9) Uani 1 1 d . . . . .
H6 H 1.0689 -0.0893 0.5209 0.030 Uiso 1 1 calc R U . . .
C7 C 1.5386(3) 0.1063(3) 0.2375(2) 0.0282(10) Uani 1 1 d . . . . .
C8 C 1.2018(3) 0.0912(3) 0.18798(19) 0.0268(9) Uani 1 1 d . . . . .
H8 H 1.2541 0.0318 0.1931 0.032 Uiso 1 1 calc R U . . .
C9 C 1.0451(3) 0.2706(3) 0.17325(19) 0.0228(9) Uani 1 1 d . . . . .
C10 C 1.4361(3) 0.0837(3) 0.08733(19) 0.0287(10) Uani 1 1 d . . . . .
H10 H 1.4246 0.0123 0.1054 0.034 Uiso 1 1 calc R U . . .
C11 C 1.5204(3) 0.2239(4) 0.0300(2) 0.0336(11) Uani 1 1 d . . . . .
H11 H 1.5767 0.2663 0.0020 0.040 Uiso 1 1 calc R U . . .
C12 C 1.4425(3) 0.1841(3) 0.2553(2) 0.0301(10) Uani 1 1 d . . . . .
H12 H 1.3678 0.1712 0.2833 0.036 Uiso 1 1 calc R U . . .
C13 C 0.9631(3) 0.3644(3) 0.1641(2) 0.0262(9) Uani 1 1 d . . . . .
C14 C 1.1600(3) 0.0119(3) 0.43914(19) 0.0266(9) Uani 1 1 d . . . . .
H14 H 1.1247 0.0817 0.4527 0.032 Uiso 1 1 calc R U . . .
C15 C 1.0531(3) 0.0011(3) 0.27384(19) 0.0259(9) Uani 1 1 d . . . . .
C16 C 0.9732(3) 0.4455(3) 0.1051(2) 0.0308(10) Uani 1 1 d . . . . .
H16 H 1.0365 0.4476 0.0625 0.037 Uiso 1 1 calc R U . . .
C17 C 1.6650(3) -0.0847(3) 0.1899(2) 0.0288(10) Uani 1 1 d . . . . .
C18 C 1.2001(3) -0.1667(3) 0.4386(2) 0.0294(10) Uani 1 1 d . . . . .
C19 C 1.2363(3) 0.1771(3) 0.14166(19) 0.0245(9) Uani 1 1 d . . . . .
C20 C 1.6278(3) 0.1585(3) 0.1962(2) 0.0307(10) Uani 1 1 d . . . . .
H20 H 1.7042 0.1253 0.1753 0.037 Uiso 1 1 calc R U . . .
C21 C 1.4719(3) 0.2823(3) 0.2258(2) 0.0331(10) Uani 1 1 d . . . . .
H21 H 1.4219 0.3489 0.2298 0.040 Uiso 1 1 calc R U . . .
C22 C 1.1089(3) 0.5638(3) 0.1992(2) 0.0288(10) Uani 1 1 d . . . . .
C23 C 1.1992(3) 0.6771(3) 0.0665(2) 0.0291(10) Uani 1 1 d . . . . .
C24 C 1.5380(3) 0.1158(3) 0.0447(2) 0.0337(10) Uani 1 1 d . . . . .
H24 H 1.6090 0.0699 0.0288 0.040 Uiso 1 1 calc R U . . .
C25 C 0.9615(3) -0.0001(3) 0.33606(19) 0.0289(10) Uani 1 1 d . . . . .
H25 H 0.9139 0.0613 0.3573 0.035 Uiso 1 1 calc R U . . .
C26 C 1.0898(3) 0.0931(3) 0.22682(19) 0.0239(9) Uani 1 1 d . . . . .
C27 C 0.9521(4) -0.1044(4) 0.3632(2) 0.0354(11) Uani 1 1 d . . . . .
H27 H 0.8963 -0.1277 0.4058 0.042 Uiso 1 1 calc R U . . .
C28 C 1.7734(3) -0.0789(3) 0.2010(2) 0.0333(10) Uani 1 1 d . . . . .
H28 H 1.7823 -0.0514 0.2437 0.040 Uiso 1 1 calc R U . . .
C29 C 1.5879(3) 0.2668(4) 0.1892(2) 0.0351(11) Uani 1 1 d . . . . .
H29 H 1.6317 0.3209 0.1629 0.042 Uiso 1 1 calc R U . . .
C30 C 1.1694(3) 0.6762(4) -0.0024(2) 0.0371(11) Uani 1 1 d . . . . .
H30 H 1.1655 0.6135 -0.0202 0.045 Uiso 1 1 calc R U . . .
C31 C 1.2490(3) -0.0112(3) 0.3782(2) 0.0294(10) Uani 1 1 d . . . . .
H31 H 1.2865 0.0395 0.3425 0.035 Uiso 1 1 calc R U . . .
C32 C 0.9395(4) 0.6148(3) 0.2776(2) 0.0354(11) Uani 1 1 d . . . . .
H32 H 0.8670 0.6548 0.2990 0.043 Uiso 1 1 calc R U . . .
C33 C 1.3420(3) 0.5828(3) 0.1648(2) 0.0335(10) Uani 1 1 d . . . . .
C34 C 0.8759(4) 0.5224(3) 0.1182(2) 0.0368(11) Uani 1 1 d . . . . .
H34 H 0.8600 0.5863 0.0864 0.044 Uiso 1 1 calc R U . . .
C35 C 1.0187(3) -0.2745(3) 0.5828(2) 0.0324(10) Uani 1 1 d . . . . .
H35 H 1.0693 -0.2496 0.6056 0.039 Uiso 1 1 calc R U . . .
C36 C 1.2048(3) 0.7728(3) 0.0915(2) 0.0356(11) Uani 1 1 d . . . . .
H36 H 1.2263 0.7746 0.1371 0.043 Uiso 1 1 calc R U . . .
C37 C 1.5800(3) -0.0666(3) 0.3442(2) 0.0309(10) Uani 1 1 d . . . . .
C38 C 0.9888(4) 0.5190(3) 0.3084(2) 0.0332(10) Uani 1 1 d . . . . .
H38 H 0.9563 0.4809 0.3547 0.040 Uiso 1 1 calc R U . . .
C39 C 1.2747(3) -0.1205(3) 0.3774(2) 0.0323(10) Uani 1 1 d . . . . .
H39 H 1.3332 -0.1583 0.3410 0.039 Uiso 1 1 calc R U . . .
C40 C 1.1787(3) 0.8644(3) 0.0495(2) 0.0353(11) Uani 1 1 d . . . . .
H40 H 1.1813 0.9274 0.0674 0.042 Uiso 1 1 calc R U . . .
C41 C 1.0124(4) 0.6430(3) 0.2111(2) 0.0342(10) Uani 1 1 d . . . . .
H41 H 0.9989 0.7060 0.1780 0.041 Uiso 1 1 calc R U . . .
C42 C 1.0560(3) -0.3112(3) 0.5121(2) 0.0308(10) Uani 1 1 d . . . . .
C43 C 1.6543(4) -0.1298(3) 0.1268(2) 0.0350(10) Uani 1 1 d . . . . .
H43 H 1.5826 -0.1364 0.1193 0.042 Uiso 1 1 calc R U . . .
C44 C 1.0374(4) -0.1689(4) 0.3180(2) 0.0387(11) Uani 1 1 d . . . . .
H44 H 1.0508 -0.2449 0.3235 0.046 Uiso 1 1 calc R U . . .
C45 C 1.2874(3) -0.3409(3) 0.5287(2) 0.0340(10) Uani 1 1 d . . . . .
C46 C 1.6093(4) 0.0031(4) 0.3849(2) 0.0394(11) Uani 1 1 d . . . . .
H46 H 1.6105 0.0715 0.3651 0.047 Uiso 1 1 calc R U . . .
C47 C 1.1006(4) -0.1048(3) 0.2636(2) 0.0344(10) Uani 1 1 d . . . . .
H47 H 1.1649 -0.1289 0.2248 0.041 Uiso 1 1 calc R U . . .
C48 C 1.4495(4) 0.5796(4) 0.1205(2) 0.0420(12) Uani 1 1 d . . . . .
H48 H 1.4625 0.5565 0.0729 0.050 Uiso 1 1 calc R U . . .
C49 C 1.7491(4) -0.1649(4) 0.0752(2) 0.0408(12) Uani 1 1 d . . . . .
H49 H 1.7410 -0.1945 0.0332 0.049 Uiso 1 1 calc R U . . .
C50 C 0.9809(4) -0.3524(4) 0.4809(2) 0.0402(12) Uani 1 1 d . . . . .
H50 H 1.0048 -0.3795 0.4346 0.048 Uiso 1 1 calc R U . . .
C51 C 1.5788(4) -0.1675(4) 0.3759(2) 0.0517(14) Uani 1 1 d . . . . .
H51 H 1.5582 -0.2160 0.3499 0.062 Uiso 1 1 calc R U . . .
C52 C 1.1455(4) 0.7690(4) -0.0447(2) 0.0451(13) Uani 1 1 d . . . . .
H52 H 1.1267 0.7680 -0.0913 0.054 Uiso 1 1 calc R U . . .
C53 C 1.6075(4) -0.1982(4) 0.4452(3) 0.0595(15) Uani 1 1 d . . . . .
H53 H 1.6067 -0.2666 0.4654 0.071 Uiso 1 1 calc R U . . .
C54 C 1.5210(4) 0.6405(4) 0.2168(3) 0.0491(13) Uani 1 1 d . . . . .
H54 H 1.5801 0.6612 0.2337 0.059 Uiso 1 1 calc R U . . .
C55 C 1.3271(3) 0.6120(3) 0.2372(2) 0.0380(11) Uani 1 1 d . . . . .
H55 H 1.2566 0.6127 0.2686 0.046 Uiso 1 1 calc R U . . .
C56 C 0.8582(3) 0.3936(3) 0.2140(2) 0.0345(10) Uani 1 1 d . . . . .
H56 H 0.8280 0.3540 0.2604 0.041 Uiso 1 1 calc R U . . .
C58 C 1.6372(4) -0.1265(4) 0.4839(2) 0.0453(13) Uani 1 1 d . . . . .
H58 H 1.6576 -0.1465 0.5302 0.054 Uiso 1 1 calc R U . . .
C59 C 0.9076(4) -0.2746(3) 0.6195(2) 0.0374(11) Uani 1 1 d . . . . .
H59 H 0.8834 -0.2478 0.6659 0.045 Uiso 1 1 calc R U . . .
C61 C 1.8679(3) -0.1137(3) 0.1490(2) 0.0388(11) Uani 1 1 d . . . . .
H61 H 1.9399 -0.1085 0.1566 0.047 Uiso 1 1 calc R U . . .
C62 C 1.6370(4) -0.0260(4) 0.4546(2) 0.0435(12) Uani 1 1 d . . . . .
H62 H 1.6553 0.0228 0.4814 0.052 Uiso 1 1 calc R U . . .
C63 C 0.8066(4) 0.4891(4) 0.1851(2) 0.0438(12) Uani 1 1 d . . . . .
H63 H 0.7343 0.5275 0.2085 0.053 Uiso 1 1 calc R U . . .
C64 C 0.8328(4) -0.3141(4) 0.5874(2) 0.0438(12) Uani 1 1 d . . . . .
H64 H 0.7580 -0.3143 0.6119 0.053 Uiso 1 1 calc R U . . .
C65 C 0.8698(4) -0.3534(4) 0.5184(3) 0.0491(13) Uani 1 1 d . . . . .
H65 H 0.8198 -0.3810 0.4968 0.059 Uiso 1 1 calc R U . . .
C66 C 1.8559(4) -0.1561(4) 0.0860(2) 0.0429(12) Uani 1 1 d . . . . .
H66 H 1.9195 -0.1786 0.0509 0.051 Uiso 1 1 calc R U . . .
C67 C 1.1492(3) 0.8629(4) -0.0183(2) 0.0420(12) Uani 1 1 d . . . . .
H67 H 1.1317 0.9247 -0.0467 0.050 Uiso 1 1 calc R U . . .
C68 C 1.4249(4) -0.4101(4) 0.6352(3) 0.0566(14) Uiso 1 1 d . . . . .
C69 C 1.4160(4) 0.6402(4) 0.2631(3) 0.0444(12) Uani 1 1 d . . . . .
H69 H 1.4051 0.6590 0.3118 0.053 Uiso 1 1 calc R U . . .
C73 C 1.5372(4) 0.6100(4) 0.1453(3) 0.0516(14) Uani 1 1 d . . . . .
H73 H 1.6076 0.6099 0.1138 0.062 Uiso 1 1 calc R U . . .
C101 C 1.4120(10) -0.3097(9) 0.6090(6) 0.044(3) Uiso 0.508(14) 1 d . . P . .
C102 C 1.2976(9) -0.4454(8) 0.5612(6) 0.042(3) Uiso 0.508(14) 1 d . . P . .
C103 C 1.3651(9) -0.4793(7) 0.6155(6) 0.039(3) Uiso 0.508(14) 1 d . . P . .
C111 C 1.4171(11) -0.4790(9) 0.5793(8) 0.060(4) Uiso 0.492(14) 1 d . . P . .
C114 C 1.3424(10) -0.4446(9) 0.5271(7) 0.046(3) Uiso 0.492(14) 1 d . . P . .
C115 C 1.3747(10) -0.3028(8) 0.6288(6) 0.032(3) Uiso 0.492(14) 1 d . . P . .

loop_
_atom_site_aniso_label
_atom_site_aniso_U_11
_atom_site_aniso_U_22
_atom_site_aniso_U_33
_atom_site_aniso_U_23
_atom_site_aniso_U_13
_atom_site_aniso_U_12
Fe1 0.0340(3) 0.0244(4) 0.0306(3) -0.0032(3) -0.0113(3) -0.0004(3)
Fe2 0.0332(3) 0.0236(3) 0.0195(3) -0.0006(3) -0.0046(3) -0.0056(3)
Fe3 0.0266(3) 0.0257(4) 0.0259(3) 0.0005(3) -0.0056(3) -0.0006(3)
P4 0.0295(6) 0.0291(7) 0.0299(6) 0.0006(5) -0.0084(5) -0.0018(5)
P5 0.0420(7) 0.0253(7) 0.0281(6) -0.0029(5) -0.0068(5) -0.0011(5)
P6 0.0370(6) 0.0272(7) 0.0357(6) -0.0043(5) -0.0056(5) 0.0002(5)
C1 0.030(2) 0.030(2) 0.0189(19) -0.0010(18) -0.0097(17) 0.0014(19)
C2 0.032(2) 0.020(2) 0.0206(19) 0.0002(17) -0.0073(17) -0.0048(18)
C3 0.026(2) 0.025(2) 0.0212(19) -0.0041(18) -0.0065(17) -0.0019(18)
C4 0.037(2) 0.027(2) 0.030(2) 0.0006(19) -0.015(2) -0.009(2)
C5 0.034(2) 0.029(3) 0.025(2) 0.0052(19) -0.0093(19) -0.001(2)
C6 0.028(2) 0.022(2) 0.025(2) -0.0011(18) -0.0052(18) -0.0025(18)
C7 0.030(2) 0.032(3) 0.023(2) 0.0003(19) -0.0095(18) -0.0018(19)
C8 0.033(2) 0.025(2) 0.022(2) -0.0018(18) -0.0100(18) 0.0032(19)
C9 0.027(2) 0.023(2) 0.0209(19) -0.0051(17) -0.0114(17) -0.0021(18)
C10 0.033(2) 0.029(3) 0.023(2) -0.0031(19) -0.0066(18) 0.0010(19)
C11 0.033(2) 0.038(3) 0.025(2) 0.003(2) 0.0011(19) -0.002(2)
C12 0.027(2) 0.038(3) 0.025(2) -0.006(2) -0.0030(18) -0.003(2)
C13 0.027(2) 0.021(2) 0.033(2) -0.0089(19) -0.0098(18) -0.0002(18)
C14 0.031(2) 0.025(2) 0.027(2) -0.0038(19) -0.0131(18) -0.0018(19)
C15 0.033(2) 0.029(2) 0.0182(19) -0.0067(18) -0.0064(18) -0.0059(19)
C16 0.032(2) 0.032(3) 0.030(2) -0.004(2) -0.0126(19) 0.000(2)
C17 0.033(2) 0.026(2) 0.026(2) 0.0034(19) -0.0070(18) 0.0001(19)
C18 0.036(2) 0.027(2) 0.026(2) 0.0038(19) -0.0087(19) -0.005(2)
C19 0.028(2) 0.027(2) 0.0186(19) -0.0015(18) -0.0075(17) -0.0010(18)
C20 0.028(2) 0.036(3) 0.031(2) -0.002(2) -0.0108(19) -0.006(2)
C21 0.036(2) 0.029(3) 0.033(2) -0.005(2) -0.006(2) 0.000(2)
C22 0.036(2) 0.025(2) 0.027(2) -0.0008(19) -0.0096(19) -0.005(2)
C23 0.025(2) 0.036(3) 0.025(2) -0.007(2) 0.0016(18) -0.007(2)
C24 0.032(2) 0.038(3) 0.028(2) -0.004(2) -0.0051(19) 0.002(2)
C25 0.037(2) 0.031(3) 0.022(2) -0.0021(19) -0.0085(19) -0.012(2)
C26 0.032(2) 0.024(2) 0.0184(19) -0.0035(17) -0.0092(18) -0.0053(19)
C27 0.039(2) 0.042(3) 0.029(2) 0.007(2) -0.011(2) -0.017(2)
C28 0.032(2) 0.025(3) 0.041(2) -0.001(2) -0.011(2) 0.003(2)
C29 0.036(2) 0.038(3) 0.033(2) 0.000(2) -0.009(2) -0.009(2)
C30 0.044(3) 0.040(3) 0.032(2) -0.001(2) -0.012(2) -0.015(2)
C31 0.032(2) 0.028(3) 0.028(2) 0.003(2) -0.0063(19) -0.0053(19)
C32 0.039(3) 0.033(3) 0.036(2) -0.014(2) -0.005(2) -0.005(2)
C33 0.034(2) 0.025(3) 0.039(2) 0.002(2) -0.007(2) 0.002(2)
C34 0.043(3) 0.029(3) 0.040(3) -0.004(2) -0.023(2) 0.006(2)
C35 0.042(3) 0.028(3) 0.028(2) 0.005(2) -0.010(2) -0.011(2)
C36 0.044(3) 0.033(3) 0.026(2) -0.008(2) -0.003(2) 0.004(2)
C37 0.030(2) 0.031(3) 0.031(2) 0.003(2) -0.0059(19) -0.003(2)
C38 0.045(3) 0.032(3) 0.025(2) -0.004(2) -0.006(2) -0.013(2)
C39 0.030(2) 0.030(3) 0.031(2) -0.002(2) 0.0007(19) 0.005(2)
C40 0.035(2) 0.024(3) 0.039(2) -0.002(2) 0.004(2) 0.003(2)
C41 0.047(3) 0.024(2) 0.034(2) -0.002(2) -0.012(2) -0.007(2)
C42 0.042(2) 0.023(2) 0.029(2) 0.0034(19) -0.011(2) -0.007(2)
C43 0.037(2) 0.030(3) 0.038(2) -0.004(2) -0.013(2) 0.003(2)
C44 0.063(3) 0.030(3) 0.029(2) 0.003(2) -0.019(2) -0.016(2)
C45 0.035(2) 0.027(3) 0.038(2) 0.002(2) -0.006(2) -0.003(2)
C46 0.043(3) 0.037(3) 0.039(3) 0.001(2) -0.014(2) -0.005(2)
C47 0.055(3) 0.029(3) 0.020(2) -0.0077(19) -0.007(2) -0.004(2)
C48 0.037(3) 0.052(3) 0.034(2) 0.003(2) -0.007(2) 0.001(2)
C49 0.053(3) 0.035(3) 0.032(2) -0.008(2) -0.010(2) 0.008(2)
C50 0.056(3) 0.039(3) 0.031(2) 0.003(2) -0.014(2) -0.018(2)
C51 0.076(4) 0.035(3) 0.052(3) 0.008(3) -0.034(3) -0.011(3)
C52 0.052(3) 0.056(4) 0.034(3) 0.004(2) -0.018(2) -0.020(3)
C53 0.093(4) 0.041(3) 0.051(3) 0.011(3) -0.035(3) -0.012(3)
C54 0.034(3) 0.051(3) 0.063(3) 0.000(3) -0.018(3) 0.001(2)
C55 0.030(2) 0.036(3) 0.046(3) -0.008(2) -0.007(2) 0.003(2)
C56 0.027(2) 0.036(3) 0.040(2) -0.008(2) -0.006(2) -0.001(2)
C58 0.049(3) 0.050(3) 0.036(3) 0.006(2) -0.018(2) 0.000(3)
C59 0.048(3) 0.028(3) 0.033(2) 0.005(2) -0.004(2) -0.006(2)
C61 0.029(2) 0.032(3) 0.050(3) 0.000(2) -0.004(2) 0.006(2)
C62 0.054(3) 0.045(3) 0.038(3) -0.006(2) -0.022(2) -0.008(3)
C63 0.029(2) 0.043(3) 0.057(3) -0.015(3) -0.012(2) 0.011(2)
C64 0.041(3) 0.047(3) 0.042(3) 0.014(2) -0.011(2) -0.012(2)
C65 0.055(3) 0.058(4) 0.046(3) 0.008(3) -0.025(3) -0.031(3)
C66 0.042(3) 0.040(3) 0.038(3) 0.001(2) -0.001(2) 0.007(2)
C67 0.037(3) 0.049(3) 0.036(2) 0.012(2) -0.006(2) -0.005(2)
C69 0.039(3) 0.042(3) 0.052(3) -0.013(2) -0.017(2) 0.011(2)
C73 0.032(3) 0.074(4) 0.046(3) 0.008(3) -0.011(2) -0.004(3)

loop_
_atom_type_symbol
_atom_type_description
_atom_type_scat_dispersion_real
_atom_type_scat_dispersion_imag
_atom_type_scat_source
C C 0.0033 0.0016 'International Tables Vol C Tables 4.2.6.8 and 6.1.1.4'
H H 0.0000 0.0000 'International Tables Vol C Tables 4.2.6.8 and 6.1.1.4'
P P 0.1023 0.0942 'International Tables Vol C Tables 4.2.6.8 and 6.1.1.4'
Fe Fe 0.3463 0.8444 'International Tables Vol C Tables 4.2.6.8 and 6.1.1.4'

loop_
_geom_angle_atom_site_label_1
_geom_angle_atom_site_label_2
_geom_angle_atom_site_label_3
_geom_angle
_geom_angle_site_symmetry_1
_geom_angle_site_symmetry_3
_geom_angle_publ_flag
C112 C104 C45 77(2) . . ?
C112 C104 C101 97(2) . . ?
C45 C104 C101 120.5(10) . . ?
C112 C104 C115 75.9(19) . . ?
C45 C104 C115 117.4(9) . . ?
C101 C104 C115 20.9(6) . . ?
C104 C112 C45 82(2) . . ?
C104 C112 C115 84(2) . . ?
C45 C112 C115 121.4(8) . . ?
C104 C112 C101 64.6(19) . . ?
C45 C112 C101 112.7(8) . . ?
C115 C112 C101 19.7(5) . . ?
C16 Fe1 C4 123.59(16) . . ?
C16 Fe1 C32 157.65(17) . . ?
C4 Fe1 C32 68.59(17) . . ?
C16 Fe1 C38 160.34(17) . . ?
C4 Fe1 C38 40.71(15) . . ?
C32 Fe1 C38 40.51(16) . . ?
C16 Fe1 C41 122.19(16) . . ?
C4 Fe1 C41 68.59(16) . . ?
C32 Fe1 C41 40.39(15) . . ?
C38 Fe1 C41 68.02(16) . . ?
C16 Fe1 C34 40.93(15) . . ?
C4 Fe1 C34 160.46(17) . . ?
C32 Fe1 C34 121.79(17) . . ?
C38 Fe1 C34 157.39(17) . . ?
C41 Fe1 C34 107.63(17) . . ?
C16 Fe1 C63 68.08(17) . . ?
C4 Fe1 C63 157.50(17) . . ?
C32 Fe1 C63 108.06(17) . . ?
C38 Fe1 C63 122.32(17) . . ?
C41 Fe1 C63 124.20(18) . . ?
C34 Fe1 C63 40.40(16) . . ?
C16 Fe1 C22 107.09(16) . . ?
C4 Fe1 C22 40.96(14) . . ?
C32 Fe1 C22 68.79(16) . . ?
C38 Fe1 C22 68.63(15) . . ?
C41 Fe1 C22 41.04(15) . . ?
C34 Fe1 C22 123.64(17) . . ?
C63 Fe1 C22 160.49(17) . . ?
C16 Fe1 C56 68.56(16) . . ?
C4 Fe1 C56 121.86(16) . . ?
C32 Fe1 C56 123.64(17) . . ?
C38 Fe1 C56 107.68(16) . . ?
C41 Fe1 C56 159.89(17) . . ?
C34 Fe1 C56 68.34(17) . . ?
C63 Fe1 C56 40.13(16) . . ?
C22 Fe1 C56 157.65(16) . . ?
C16 Fe1 C13 40.99(15) . . ?
C4 Fe1 C13 106.92(16) . . ?
C32 Fe1 C13 160.04(16) . . ?
C38 Fe1 C13 123.57(16) . . ?
C41 Fe1 C13 157.91(16) . . ?
C34 Fe1 C13 68.97(16) . . ?
C63 Fe1 C13 68.21(17) . . ?
C22 Fe1 C13 121.41(16) . . ?
C56 Fe1 C13 40.93(15) . . ?
C47 Fe2 C44 40.78(15) . . ?
C47 Fe2 C39 105.54(17) . . ?
C44 Fe2 C39 116.46(18) . . ?
C47 Fe2 C31 117.19(17) . . ?
C44 Fe2 C31 150.56(18) . . ?
C39 Fe2 C31 40.53(16) . . ?
C47 Fe2 C18 125.40(17) . . ?
C44 Fe2 C18 106.09(17) . . ?
C39 Fe2 C18 41.08(15) . . ?
C31 Fe2 C18 68.75(15) . . ?
C47 Fe2 C6 164.76(17) . . ?
C44 Fe2 C6 128.03(16) . . ?
C39 Fe2 C6 68.44(15) . . ?
C31 Fe2 C6 67.99(15) . . ?
C18 Fe2 C6 41.03(15) . . ?
C47 Fe2 C27 68.41(17) . . ?
C44 Fe2 C27 40.44(16) . . ?
C39 Fe2 C27 151.06(18) . . ?
C31 Fe2 C27 167.71(18) . . ?
C18 Fe2 C27 118.00(16) . . ?
C6 Fe2 C27 109.65(15) . . ?
C47 Fe2 C14 152.02(17) . . ?
C44 Fe2 C14 166.92(16) . . ?
C39 Fe2 C14 67.96(16) . . ?
C31 Fe2 C14 40.16(14) . . ?
C18 Fe2 C14 68.57(16) . . ?
C6 Fe2 C14 40.33(14) . . ?
C27 Fe2 C14 130.39(17) . . ?
C47 Fe2 C25 68.19(16) . . ?
C44 Fe2 C25 67.82(17) . . ?
C39 Fe2 C25 165.72(16) . . ?
C31 Fe2 C25 129.63(16) . . ?
C18 Fe2 C25 152.98(15) . . ?
C6 Fe2 C25 120.81(15) . . ?
C27 Fe2 C25 40.24(15) . . ?
C14 Fe2 C25 111.15(16) . . ?
C47 Fe2 C15 40.99(15) . . ?
C44 Fe2 C15 68.54(16) . . ?
C39 Fe2 C15 126.63(16) . . ?
C31 Fe2 C15 108.14(15) . . ?
C18 Fe2 C15 164.15(16) . . ?
C6 Fe2 C15 153.66(16) . . ?
C27 Fe2 C15 68.27(15) . . ?
C14 Fe2 C15 119.78(16) . . ?
C25 Fe2 C15 40.41(14) . . ?
C12 Fe3 C21 40.72(15) . . ?
C12 Fe3 C20 68.43(15) . . ?
C21 Fe3 C20 68.68(16) . . ?
C12 Fe3 C7 41.16(15) . . ?
C21 Fe3 C7 69.20(16) . . ?
C20 Fe3 C7 40.71(14) . . ?
C12 Fe3 C24 153.32(18) . . ?
C21 Fe3 C24 165.14(17) . . ?
C20 Fe3 C24 108.77(16) . . ?
C7 Fe3 C24 119.10(17) . . ?
C12 Fe3 C1 107.32(15) . . ?
C21 Fe3 C1 117.68(16) . . ?
C20 Fe3 C1 165.67(17) . . ?
C7 Fe3 C1 127.23(16) . . ?
C24 Fe3 C1 68.49(15) . . ?
C12 Fe3 C5 126.75(16) . . ?
C21 Fe3 C5 106.71(17) . . ?
C20 Fe3 C5 152.43(16) . . ?
C7 Fe3 C5 165.25(15) . . ?
C24 Fe3 C5 68.37(16) . . ?
C1 Fe3 C5 41.01(15) . . ?
C12 Fe3 C11 165.16(17) . . ?
C21 Fe3 C11 127.27(18) . . ?
C20 Fe3 C11 118.91(16) . . ?
C7 Fe3 C11 152.48(16) . . ?
C24 Fe3 C11 40.03(16) . . ?
C1 Fe3 C11 68.70(15) . . ?
C5 Fe3 C11 41.02(14) . . ?
C12 Fe3 C10 118.77(16) . . ?
C21 Fe3 C10 152.17(15) . . ?
C20 Fe3 C10 128.15(16) . . ?
C7 Fe3 C10 107.92(16) . . ?
C24 Fe3 C10 40.74(15) . . ?
C1 Fe3 C10 40.73(15) . . ?
C5 Fe3 C10 68.69(16) . . ?
C11 Fe3 C10 68.22(16) . . ?
C12 Fe3 C29 68.37(16) . . ?
C21 Fe3 C29 40.81(15) . . ?
C20 Fe3 C29 40.66(16) . . ?
C7 Fe3 C29 68.77(16) . . ?
C24 Fe3 C29 127.87(16) . . ?
C1 Fe3 C29 152.02(17) . . ?
C5 Fe3 C29 118.02(17) . . ?
C11 Fe3 C29 108.02(17) . . ?
C10 Fe3 C29 165.96(16) . . ?
C7 P4 C37 102.84(18) . . ?
C7 P4 C17 101.09(18) . . ?
C37 P4 C17 100.37(17) . . ?
C18 P5 C42 101.51(19) . . ?
C18 P5 C45 102.31(18) . . ?
C42 P5 C45 101.50(18) . . ?
C22 P6 C33 101.44(18) . . ?
C22 P6 C23 100.62(18) . . ?
C33 P6 C23 99.50(18) . . ?
C10 C1 C5 107.9(3) . . ?
C10 C1 C19 126.1(4) . . ?
C5 C1 C19 126.0(4) . . ?
C10 C1 Fe3 69.8(2) . . ?
C5 C1 Fe3 69.6(2) . . ?
C19 C1 Fe3 126.1(2) . . ?
C19 C2 C9 121.9(4) . . ?
C26 C3 C9 122.1(3) . . ?
C38 C4 C22 108.2(4) . . ?
C38 C4 Fe1 69.8(2) . . ?
C22 C4 Fe1 70.2(2) . . ?
C1 C5 C11 107.3(4) . . ?
C1 C5 Fe3 69.4(2) . . ?
C11 C5 Fe3 69.6(2) . . ?
C14 C6 C18 108.3(3) . . ?
C14 C6 Fe2 70.0(2) . . ?
C18 C6 Fe2 69.4(2) . . ?
C20 C7 C12 106.6(4) . . ?
C20 C7 P4 128.4(3) . . ?
C12 C7 P4 124.4(3) . . ?
C20 C7 Fe3 69.6(2) . . ?
C12 C7 Fe3 68.6(2) . . ?
P4 C7 Fe3 119.6(2) . . ?
C19 C8 C26 121.1(4) . . ?
C3 C9 C2 117.9(3) . . ?
C3 C9 C13 121.5(3) . . ?
C2 C9 C13 120.6(3) . . ?
C1 C10 C24 107.7(4) . . ?
C1 C10 Fe3 69.4(2) . . ?
C24 C10 Fe3 69.4(2) . . ?
C24 C11 C5 108.3(4) . . ?
C24 C11 Fe3 69.8(2) . . ?
C5 C11 Fe3 69.4(2) . . ?
C21 C12 C7 109.3(4) . . ?
C21 C12 Fe3 70.3(2) . . ?
C7 C12 Fe3 70.2(2) . . ?
C16 C13 C56 106.7(3) . . ?
C16 C13 C9 127.0(3) . . ?
C56 C13 C9 126.3(4) . . ?
C16 C13 Fe1 68.5(2) . . ?
C56 C13 Fe1 69.5(2) . . ?
C9 C13 Fe1 125.7(3) . . ?
C31 C14 C6 108.5(4) . . ?
C31 C14 Fe2 69.6(2) . . ?
C6 C14 Fe2 69.7(2) . . ?
C25 C15 C47 106.7(4) . . ?
C25 C15 C26 127.0(4) . . ?
C47 C15 C26 126.3(3) . . ?
C25 C15 Fe2 69.8(2) . . ?
C47 C15 Fe2 68.1(2) . . ?
C26 C15 Fe2 128.7(3) . . ?
C34 C16 C13 108.7(4) . . ?
C34 C16 Fe1 70.0(2) . . ?
C13 C16 Fe1 70.5(2) . . ?
C28 C17 C43 118.5(4) . . ?
C28 C17 P4 123.2(3) . . ?
C43 C17 P4 118.3(3) . . ?
C39 C18 C6 106.5(4) . . ?
C39 C18 P5 123.3(3) . . ?
C6 C18 P5 130.1(3) . . ?
C39 C18 Fe2 69.1(2) . . ?
C6 C18 Fe2 69.6(2) . . ?
P5 C18 Fe2 124.0(2) . . ?
C2 C19 C8 118.7(3) . . ?
C2 C19 C1 120.2(3) . . ?
C8 C19 C1 121.0(4) . . ?
C7 C20 C29 108.9(4) . . ?
C7 C20 Fe3 69.7(2) . . ?
C29 C20 Fe3 70.2(2) . . ?
C12 C21 C29 107.5(4) . . ?
C12 C21 Fe3 69.0(2) . . ?
C29 C21 Fe3 70.2(2) . . ?
C4 C22 C41 106.5(3) . . ?
C4 C22 P6 123.6(3) . . ?
C41 C22 P6 129.8(3) . . ?
C4 C22 Fe1 68.8(2) . . ?
C41 C22 Fe1 69.0(2) . . ?
P6 C22 Fe1 124.7(2) . . ?
C30 C23 C36 118.5(4) . . ?
C30 C23 P6 118.8(3) . . ?
C36 C23 P6 122.6(3) . . ?
C11 C24 C10 108.8(4) . . ?
C11 C24 Fe3 70.2(2) . . ?
C10 C24 Fe3 69.8(2) . . ?
C27 C25 C15 108.8(4) . . ?
C27 C25 Fe2 69.6(2) . . ?
C15 C25 Fe2 69.8(2) . . ?
C3 C26 C8 118.3(4) . . ?
C3 C26 C15 120.8(3) . . ?
C8 C26 C15 120.8(4) . . ?
C44 C27 C25 107.8(4) . . ?
C44 C27 Fe2 69.1(2) . . ?
C25 C27 Fe2 70.2(2) . . ?
C61 C28 C17 120.5(4) . . ?
C20 C29 C21 107.7(4) . . ?
C20 C29 Fe3 69.1(2) . . ?
C21 C29 Fe3 69.0(2) . . ?
C23 C30 C52 119.9(4) . . ?
C14 C31 C39 108.3(4) . . ?
C14 C31 Fe2 70.2(2) . . ?
C39 C31 Fe2 69.5(2) . . ?
C41 C32 C38 108.1(4) . . ?
C41 C32 Fe1 69.9(2) . . ?
C38 C32 Fe1 69.9(2) . . ?
C48 C33 C55 117.8(4) . . ?
C48 C33 P6 117.1(3) . . ?
C55 C33 P6 125.1(3) . . ?
C63 C34 C16 107.1(4) . . ?
C63 C34 Fe1 69.9(2) . . ?
C16 C34 Fe1 69.0(2) . . ?
C59 C35 C42 120.9(4) . . ?
C40 C36 C23 120.9(4) . . ?
C46 C37 C51 117.3(4) . . ?
C46 C37 P4 124.8(3) . . ?
C51 C37 P4 117.8(3) . . ?
C32 C38 C4 108.4(4) . . ?
C32 C38 Fe1 69.6(2) . . ?
C4 C38 Fe1 69.5(2) . . ?
C31 C39 C18 108.5(4) . . ?
C31 C39 Fe2 70.0(2) . . ?
C18 C39 Fe2 69.8(2) . . ?
C67 C40 C36 120.2(4) . . ?
C32 C41 C22 108.8(4) . . ?
C32 C41 Fe1 69.7(2) . . ?
C22 C41 Fe1 70.0(2) . . ?
C50 C42 C35 118.5(4) . . ?
C50 C42 P5 117.5(3) . . ?
C35 C42 P5 124.0(3) . . ?
C49 C43 C17 120.7(4) . . ?
C27 C44 C47 108.3(4) . . ?
C27 C44 Fe2 70.4(2) . . ?
C47 C44 Fe2 69.1(2) . . ?
C112 C45 C104 20.8(6) . . ?
C112 C45 C114 123.8(6) . . ?
C104 C45 C114 115.1(7) . . ?
C112 C45 C102 113.4(6) . . ?
C104 C45 C102 116.6(6) . . ?
C114 C45 C102 30.3(5) . . ?
C112 C45 P5 123.7(5) . . ?
C104 C45 P5 125.5(5) . . ?
C114 C45 P5 112.2(5) . . ?
C102 C45 P5 117.9(4) . . ?
C37 C46 C62 121.6(4) . . ?
C44 C47 C15 108.4(4) . . ?
C44 C47 Fe2 70.1(2) . . ?
C15 C47 Fe2 70.9(2) . . ?
C73 C48 C33 121.6(4) . . ?
C66 C49 C43 120.1(4) . . ?
C42 C50 C65 120.2(4) . . ?
C37 C51 C53 121.7(5) . . ?
C67 C52 C30 120.7(4) . . ?
C58 C53 C51 119.2(5) . . ?
C73 C54 C69 119.4(4) . . ?
C69 C55 C33 120.8(4) . . ?
C63 C56 C13 108.0(4) . . ?
C63 C56 Fe1 69.6(3) . . ?
C13 C56 Fe1 69.6(2) . . ?
C62 C58 C53 120.3(4) . . ?
C64 C59 C35 120.2(4) . . ?
C66 C61 C28 120.3(4) . . ?
C58 C62 C46 119.8(5) . . ?
C56 C63 C34 109.5(4) . . ?
C56 C63 Fe1 70.3(2) . . ?
C34 C63 Fe1 69.7(2) . . ?
C59 C64 C65 119.3(4) . . ?
C64 C65 C50 120.8(4) . . ?
C49 C66 C61 119.9(4) . . ?
C40 C67 C52 119.7(4) . . ?
C101 C68 C103 121.4(7) . . ?
C101 C68 C115 21.3(6) . . ?
C103 C68 C115 115.4(6) . . ?
C101 C68 C111 112.1(7) . . ?
C103 C68 C111 33.2(5) . . ?
C115 C68 C111 119.6(7) . . ?
C54 C69 C55 120.2(4) . . ?
C48 C73 C54 120.1(4) . . ?
C115 C101 C68 90(2) . . ?
C115 C101 C104 85.3(19) . . ?
C68 C101 C104 121.1(10) . . ?
C115 C101 C112 66.7(18) . . ?
C68 C101 C112 115.8(9) . . ?
C104 C101 C112 18.8(6) . . ?
C114 C102 C103 99.8(13) . . ?
C114 C102 C45 73.9(13) . . ?
C103 C102 C45 121.5(8) . . ?
C114 C102 C111 68.1(11) . . ?
C103 C102 C111 31.7(5) . . ?
C45 C102 C111 109.9(8) . . ?
C111 C103 C68 79.7(12) . . ?
C111 C103 C102 83.3(11) . . ?
C68 C103 C102 118.5(8) . . ?
C111 C103 C114 57.8(10) . . ?
C68 C103 C114 109.4(7) . . ?
C102 C103 C114 25.5(5) . . ?
C103 C111 C114 93.5(12) . . ?
C103 C111 C68 67.1(12) . . ?
C114 C111 C68 119.7(10) . . ?
C103 C111 C102 64.9(10) . . ?
C114 C111 C102 28.5(5) . . ?
C68 C111 C102 105.1(9) . . ?
C102 C114 C45 75.8(14) . . ?
C102 C114 C111 83.4(12) . . ?
C45 C114 C111 116.8(9) . . ?
C102 C114 C103 54.7(10) . . ?
C45 C114 C103 104.8(8) . . ?
C111 C114 C103 28.7(5) . . ?
C101 C115 C112 94(2) . . ?
C101 C115 C68 69(2) . . ?
C112 C115 C68 117.7(8) . . ?
C101 C115 C104 73.8(19) . . ?
C112 C115 C104 20.0(6) . . ?
C68 C115 C104 111.4(9) . . ?

loop_
_geom_bond_atom_site_label_1
_geom_bond_atom_site_label_2
_geom_bond_distance
_geom_bond_site_symmetry_2
_geom_bond_publ_flag
C104 C112 0.500(14) . ?
C104 C45 1.395(12) . ?
C104 C101 1.405(14) . ?
C104 C115 1.458(14) . ?
C112 C45 1.373(10) . ?
C112 C115 1.422(12) . ?
C112 C101 1.545(13) . ?
Fe1 C16 2.027(4) . ?
Fe1 C4 2.032(4) . ?
Fe1 C32 2.032(4) . ?
Fe1 C38 2.035(4) . ?
Fe1 C41 2.036(4) . ?
Fe1 C34 2.040(4) . ?
Fe1 C63 2.041(4) . ?
Fe1 C22 2.050(4) . ?
Fe1 C56 2.050(4) . ?
Fe1 C13 2.052(4) . ?
Fe2 C47 2.024(4) . ?
Fe2 C44 2.036(4) . ?
Fe2 C39 2.041(4) . ?
Fe2 C31 2.048(4) . ?
Fe2 C18 2.050(4) . ?
Fe2 C6 2.052(4) . ?
Fe2 C27 2.053(4) . ?
Fe2 C14 2.056(4) . ?
Fe2 C25 2.061(4) . ?
Fe2 C15 2.061(4) . ?
Fe3 C12 2.021(4) . ?
Fe3 C21 2.039(4) . ?
Fe3 C20 2.040(4) . ?
Fe3 C7 2.042(3) . ?
Fe3 C24 2.043(4) . ?
Fe3 C1 2.044(4) . ?
Fe3 C5 2.046(3) . ?
Fe3 C11 2.049(4) . ?
Fe3 C10 2.049(4) . ?
Fe3 C29 2.054(4) . ?
P4 C7 1.836(4) . ?
P4 C37 1.836(4) . ?
P4 C17 1.845(4) . ?
P5 C18 1.816(4) . ?
P5 C42 1.844(4) . ?
P5 C45 1.846(4) . ?
P6 C22 1.821(4) . ?
P6 C33 1.833(4) . ?
P6 C23 1.843(4) . ?
C1 C10 1.424(5) . ?
C1 C5 1.433(5) . ?
C1 C19 1.484(5) . ?
C2 C19 1.388(5) . ?
C2 C9 1.399(5) . ?
C3 C26 1.391(5) . ?
C3 C9 1.398(5) . ?
C4 C38 1.415(5) . ?
C4 C22 1.428(5) . ?
C5 C11 1.435(5) . ?
C6 C14 1.416(5) . ?
C6 C18 1.438(5) . ?
C7 C20 1.420(5) . ?
C7 C12 1.428(5) . ?
C8 C19 1.400(5) . ?
C8 C26 1.402(5) . ?
C9 C13 1.468(5) . ?
C10 C24 1.425(5) . ?
C11 C24 1.401(6) . ?
C12 C21 1.413(6) . ?
C13 C16 1.428(5) . ?
C13 C56 1.434(5) . ?
C14 C31 1.409(5) . ?
C15 C25 1.423(5) . ?
C15 C47 1.430(5) . ?
C15 C26 1.478(5) . ?
C16 C34 1.422(5) . ?
C17 C28 1.393(5) . ?
C17 C43 1.396(5) . ?
C18 C39 1.435(5) . ?
C20 C29 1.423(6) . ?
C21 C29 1.427(5) . ?
C22 C41 1.432(5) . ?
C23 C30 1.386(5) . ?
C23 C36 1.400(6) . ?
C25 C27 1.415(6) . ?
C27 C44 1.413(6) . ?
C28 C61 1.385(5) . ?
C30 C52 1.389(6) . ?
C31 C39 1.416(6) . ?
C32 C41 1.404(5) . ?
C32 C38 1.408(6) . ?
C33 C48 1.390(5) . ?
C33 C55 1.391(5) . ?
C34 C63 1.409(6) . ?
C35 C59 1.384(5) . ?
C35 C42 1.394(5) . ?
C36 C40 1.378(5) . ?
C37 C46 1.375(6) . ?
C37 C51 1.384(6) . ?
C40 C67 1.367(5) . ?
C42 C50 1.381(5) . ?
C43 C49 1.385(5) . ?
C44 C47 1.415(5) . ?
C45 C114 1.413(12) . ?
C45 C102 1.426(11) . ?
C46 C62 1.384(5) . ?
C48 C73 1.374(6) . ?
C49 C66 1.381(6) . ?
C50 C65 1.389(6) . ?
C51 C53 1.386(5) . ?
C52 C67 1.384(6) . ?
C53 C58 1.374(6) . ?
C54 C73 1.381(6) . ?
C54 C69 1.382(6) . ?
C55 C69 1.386(5) . ?
C56 C63 1.404(6) . ?
C58 C62 1.365(6) . ?
C59 C64 1.376(6) . ?
C61 C66 1.381(6) . ?
C64 C65 1.380(6) . ?
C68 C101 1.344(12) . ?
C68 C103 1.374(10) . ?
C68 C115 1.440(12) . ?
C68 C111 1.468(13) . ?
C101 C115 0.522(13) . ?
C102 C114 0.741(11) . ?
C102 C103 1.407(11) . ?
C102 C111 1.542(13) . ?
C103 C111 0.817(12) . ?
C103 C114 1.698(12) . ?
C111 C114 1.440(13) . ?
